data_4126565
loop_
_publ_author_name
'L\'egar\'e Lavergne, Julien'
'Jayaraman, Arumugam'
'Misal-Castro, Luis C'
'Rochette, Etienne'
'Fontaine, Fr\'ed\'eric-Georges'

_publ_section_title
;
 Metal-Free Borylation of Heteroarenes using Ambiphilic Aminoboranes: On
 the Importance of Sterics in Frustrated Lewis Pair C-H Bond Activation.
;
_journal_name_full 'Journal of the American Chemical Society'
_journal_paper_doi 10.1021/jacs.7b08143
_journal_year 2017
_chemical_formula_moiety 'C20 H32 B2 N2'
_chemical_formula_sum 'C20 H32 B2 N2'
_chemical_formula_weight 322.09
_space_group_crystal_system monoclinic
_space_group_IT_number 14
_space_group_name_Hall '-P 2yn'
_space_group_name_H-M_alt 'P 1 21/n 1'
_symmetry_space_group_name_Hall '-P 2yn'
_symmetry_space_group_name_H-M 'P 1 21/n 1'
_atom_sites_solution_hydrogens difmap
_audit_creation_date 2017-07-21
_audit_creation_method
;
Olex2 1.2
(compiled 2017.03.28 svn.r3405 for OlexSys, GUI svn.r5335)
;
_cell_angle_alpha 90
_cell_angle_beta 107.721(2)
_cell_angle_gamma 90
_cell_formula_units_Z 4
_cell_length_a 10.9852(12)
_cell_length_b 12.8546(14)
_cell_length_c 16.2845(18)
_cell_measurement_reflns_used 5515
_cell_measurement_temperature 150(1)
_cell_measurement_theta_max 25.5643
_cell_measurement_theta_min 2.5098
_cell_volume 2190.4(4)
_computing_cell_refinement 'SAINT v8.34A (Bruker, 2013)'
_computing_data_collection 'SMART APEX II (Bruker, 2014)'
_computing_data_reduction 'SAINT v8.34A'
_computing_molecular_graphics 'Olex2 (Dolomanov et al., 2009)'
_computing_publication_material 'Olex2 (Dolomanov et al., 2009)'
_computing_structure_refinement 'XL (Sheldrick, 2008)'
_diffrn_ambient_temperature 150(1)
_diffrn_measured_fraction_theta_full 1.000
_diffrn_measured_fraction_theta_max 0.999
_diffrn_measurement_device_type 'bruker SMART CCD'
_diffrn_measurement_method \w
_diffrn_radiation_type MoK\a
_diffrn_radiation_wavelength 0.71073
_diffrn_reflns_av_R_equivalents 0.0326
_diffrn_reflns_av_unetI/netI 0.0242
_diffrn_reflns_Laue_measured_fraction_full 1.000
_diffrn_reflns_Laue_measured_fraction_max 0.999
_diffrn_reflns_limit_h_max 13
_diffrn_reflns_limit_h_min -13
_diffrn_reflns_limit_k_max 15
_diffrn_reflns_limit_k_min -15
_diffrn_reflns_limit_l_max 19
_diffrn_reflns_limit_l_min -19
_diffrn_reflns_number 19795
_diffrn_reflns_point_group_measured_fraction_full 1.000
_diffrn_reflns_point_group_measured_fraction_max 0.999
_diffrn_reflns_theta_full 25.242
_diffrn_reflns_theta_max 25.818
_diffrn_reflns_theta_min 1.989
_diffrn_source 'Sealed X-ray tube'
_exptl_absorpt_coefficient_mu 0.055
_exptl_absorpt_correction_T_max 0.7453
_exptl_absorpt_correction_T_min 0.6904
_exptl_absorpt_correction_type multi-scan
_exptl_absorpt_process_details
;
SADABS-2014/5 (Bruker,2014/5) was used for absorption correction.
wR2(int) was 0.0533 before and 0.0444 after correction.
The Ratio of minimum to maximum transmission is 0.9263.
The \l/2 correction factor is 0.00150.
;
_exptl_crystal_colour colorless
_exptl_crystal_density_diffrn 0.977
_exptl_crystal_description block
_exptl_crystal_F_000 704
_exptl_crystal_size_max 0.3
_exptl_crystal_size_mid 0.15
_exptl_crystal_size_min 0.15
_refine_diff_density_max 0.207
_refine_diff_density_min -0.185
_refine_diff_density_rms 0.030
_refine_ls_extinction_method none
_refine_ls_goodness_of_fit_ref 1.039
_refine_ls_hydrogen_treatment mixed
_refine_ls_matrix_type full
_refine_ls_number_parameters 345
_refine_ls_number_reflns 4230
_refine_ls_number_restraints 0
_refine_ls_restrained_S_all 1.039
_refine_ls_R_factor_all 0.0457
_refine_ls_R_factor_gt 0.0355
_refine_ls_shift/su_max 0.000
_refine_ls_shift/su_mean 0.000
_refine_ls_structure_factor_coef Fsqd
_refine_ls_weighting_details 'w=1/[\s^2^(Fo^2^)+(0.0276P)^2^+0.6379P] where P=(Fo^2^+2Fc^2^)/3'
_refine_ls_weighting_scheme calc
_refine_ls_wR_factor_gt 0.0775
_refine_ls_wR_factor_ref 0.0831
_reflns_Friedel_coverage 0.000
_reflns_number_gt 3493
_reflns_number_total 4230
_reflns_threshold_expression 'I > 2\s(I)'
_cod_data_source_file ja7b08143_si_002.cif
_cod_data_source_block jll20160810_02_0m_a_sq
_cod_database_code 4126565
_shelx_shelxl_version_number 2014/7
_shelx_space_group_comment
;
The symmetry employed for this shelxl refinement is uniquely defined
by the following loop, which should always be used as a source of
symmetry information in preference to the above space-group names.
They are only intended as comments.
;
_shelx_estimated_absorpt_t_max 0.7453
_shelx_estimated_absorpt_t_min 0.6904
_olex2_refinement_description
;
;
_olex2_submission_special_instructions 'No special instructions were received'

loop_
_space_group_symop_operation_xyz
'x, y, z'
'-x+1/2, y+1/2, -z+1/2'
'-x, -y, -z'
'x-1/2, -y-1/2, z-1/2'

loop_
_atom_site_label
_atom_site_type_symbol
_atom_site_fract_x
_atom_site_fract_y
_atom_site_fract_z
_atom_site_U_iso_or_equiv
_atom_site_adp_type
_atom_site_occupancy
_atom_site_site_symmetry_order
_atom_site_calc_flag
N2 N 0.80160(9) 0.40942(7) 0.58381(6) 0.0208(2) Uani 1 1 d
N1 N 0.76918(9) 0.22945(7) 0.39304(6) 0.0203(2) Uani 1 1 d
C16 C 0.83223(10) 0.30550(9) 0.61579(7) 0.0203(2) Uani 1 1 d
C11 C 0.88033(10) 0.23387(9) 0.56735(7) 0.0207(2) Uani 1 1 d
C6 C 0.80491(11) 0.22389(9) 0.31194(7) 0.0222(2) Uani 1 1 d
C12 C 0.91497(11) 0.13543(9) 0.60441(7) 0.0249(3) Uani 1 1 d
H12 H 0.9544(12) 0.0846(10) 0.5743(8) 0.028(3) Uiso 1 1 d
C1 C 0.93325(11) 0.20754(9) 0.32068(7) 0.0244(3) Uani 1 1 d
C19 C 0.91606(12) 0.47638(10) 0.59942(8) 0.0261(3) Uani 1 1 d
H19A H 0.8944(12) 0.5365(10) 0.5586(8) 0.027(3) Uiso 1 1 d
H19B H 0.9831(12) 0.4350(10) 0.5830(8) 0.028(3) Uiso 1 1 d
C17 C 0.69614(12) 0.45840(10) 0.60724(8) 0.0256(3) Uani 1 1 d
H17A H 0.7187(12) 0.4754(10) 0.6718(8) 0.027(3) Uiso 1 1 d
H17B H 0.6244(12) 0.4066(10) 0.5945(8) 0.026(3) Uiso 1 1 d
C7 C 0.66918(11) 0.31341(10) 0.38859(8) 0.0267(3) Uani 1 1 d
H7A H 0.5874(12) 0.2864(10) 0.3491(8) 0.027(3) Uiso 1 1 d
H7B H 0.6600(11) 0.3162(9) 0.4477(8) 0.024(3) Uiso 1 1 d
C13 C 0.89795(12) 0.10533(10) 0.68201(8) 0.0295(3) Uani 1 1 d
H13 H 0.9208(13) 0.0355(11) 0.7043(9) 0.034(4) Uiso 1 1 d
C15 C 0.81412(11) 0.27449(10) 0.69351(8) 0.0260(3) Uani 1 1 d
H15 H 0.7792(12) 0.3236(10) 0.7267(8) 0.030(3) Uiso 1 1 d
C9 C 0.70658(12) 0.12679(10) 0.40433(8) 0.0260(3) Uani 1 1 d
H9A H 0.6929(11) 0.1306(9) 0.4614(8) 0.023(3) Uiso 1 1 d
H9B H 0.6208(13) 0.1277(10) 0.3594(8) 0.030(3) Uiso 1 1 d
C5 C 0.71008(13) 0.22801(10) 0.23250(8) 0.0292(3) Uani 1 1 d
H5 H 0.6180(14) 0.2389(11) 0.2282(9) 0.037(4) Uiso 1 1 d
C14 C 0.84525(12) 0.17506(10) 0.72601(8) 0.0298(3) Uani 1 1 d
H14 H 0.8303(12) 0.1565(10) 0.7800(9) 0.033(4) Uiso 1 1 d
C18 C 0.65019(13) 0.55714(10) 0.55619(9) 0.0311(3) Uani 1 1 d
H18A H 0.7171(14) 0.6140(12) 0.5732(9) 0.042(4) Uiso 1 1 d
H18B H 0.5710(14) 0.5829(11) 0.5689(9) 0.040(4) Uiso 1 1 d
H18C H 0.6312(13) 0.5447(11) 0.4940(10) 0.041(4) Uiso 1 1 d
C10 C 0.77959(14) 0.03014(10) 0.39581(9) 0.0325(3) Uani 1 1 d
H10A H 0.7875(14) 0.0219(11) 0.3366(10) 0.043(4) Uiso 1 1 d
H10B H 0.7335(15) -0.0318(13) 0.4072(10) 0.051(4) Uiso 1 1 d
H10C H 0.8684(15) 0.0281(11) 0.4372(10) 0.046(4) Uiso 1 1 d
C8 C 0.69936(15) 0.41941(11) 0.36055(9) 0.0343(3) Uani 1 1 d
H8A H 0.7738(14) 0.4520(11) 0.4040(9) 0.041(4) Uiso 1 1 d
H8B H 0.6243(15) 0.4656(12) 0.3547(9) 0.045(4) Uiso 1 1 d
H8C H 0.7158(13) 0.4175(11) 0.3047(10) 0.041(4) Uiso 1 1 d
C20 C 0.97052(14) 0.51639(12) 0.69143(9) 0.0354(3) Uani 1 1 d
H20A H 0.9081(15) 0.5658(12) 0.7072(10) 0.049(4) Uiso 1 1 d
H20B H 1.0498(15) 0.5550(12) 0.6975(10) 0.049(4) Uiso 1 1 d
H20C H 0.9873(14) 0.4583(13) 0.7327(10) 0.050(4) Uiso 1 1 d
C2 C 0.96409(14) 0.19768(10) 0.24337(9) 0.0335(3) Uani 1 1 d
H2 H 1.0558(14) 0.1867(11) 0.2482(9) 0.037(4) Uiso 1 1 d
C4 C 0.74453(15) 0.21781(11) 0.15783(8) 0.0366(3) Uani 1 1 d
H4 H 0.6770(14) 0.2222(12) 0.1009(10) 0.048(4) Uiso 1 1 d
C3 C 0.87178(15) 0.20271(11) 0.16384(9) 0.0396(3) Uani 1 1 d
H3 H 0.8972(14) 0.1958(12) 0.1116(10) 0.051(4) Uiso 1 1 d
B2 B 0.89423(12) 0.25897(10) 0.47361(8) 0.0209(3) Uani 1 1 d
B1 B 1.03865(13) 0.19538(11) 0.41178(9) 0.0269(3) Uani 1 1 d
H2A H 0.9249(10) 0.3384(9) 0.4615(7) 0.013(3) Uiso 1 1 d
H2B H 0.9800(11) 0.1933(9) 0.4694(7) 0.020(3) Uiso 1 1 d
H1A H 1.0786(12) 0.1149(11) 0.4247(8) 0.034(4) Uiso 1 1 d
H1B H 1.1144(13) 0.2582(10) 0.4309(8) 0.034(4) Uiso 1 1 d

loop_
_atom_site_aniso_label
_atom_site_aniso_U_11
_atom_site_aniso_U_22
_atom_site_aniso_U_33
_atom_site_aniso_U_23
_atom_site_aniso_U_13
_atom_site_aniso_U_12
N2 0.0221(5) 0.0194(5) 0.0216(5) -0.0003(4) 0.0078(4) -0.0001(4)
N1 0.0202(5) 0.0216(5) 0.0189(5) 0.0005(4) 0.0057(4) 0.0019(4)
C16 0.0178(5) 0.0217(6) 0.0196(5) 0.0006(4) 0.0030(4) -0.0031(4)
C11 0.0171(5) 0.0216(6) 0.0205(6) -0.0008(4) 0.0012(4) -0.0021(5)
C6 0.0295(6) 0.0176(6) 0.0207(6) 0.0000(4) 0.0098(5) 0.0004(5)
C12 0.0256(6) 0.0216(6) 0.0232(6) -0.0003(5) 0.0012(5) 0.0005(5)
C1 0.0312(6) 0.0165(6) 0.0290(6) -0.0013(5) 0.0143(5) -0.0010(5)
C19 0.0266(6) 0.0218(6) 0.0309(7) 0.0005(5) 0.0101(5) -0.0025(5)
C17 0.0253(6) 0.0266(6) 0.0259(6) -0.0019(5) 0.0096(5) 0.0023(5)
C7 0.0226(6) 0.0349(7) 0.0208(6) -0.0018(5) 0.0038(5) 0.0085(5)
C13 0.0336(7) 0.0215(6) 0.0266(6) 0.0054(5) -0.0010(5) -0.0033(5)
C15 0.0275(6) 0.0286(7) 0.0222(6) -0.0003(5) 0.0079(5) -0.0030(5)
C9 0.0242(6) 0.0302(7) 0.0228(6) 0.0002(5) 0.0059(5) -0.0070(5)
C5 0.0348(7) 0.0277(7) 0.0234(6) 0.0001(5) 0.0063(5) 0.0023(6)
C14 0.0341(7) 0.0331(7) 0.0197(6) 0.0055(5) 0.0046(5) -0.0077(6)
C18 0.0320(7) 0.0287(7) 0.0321(7) -0.0011(5) 0.0089(6) 0.0074(6)
C10 0.0399(8) 0.0236(7) 0.0330(7) -0.0003(5) 0.0095(6) -0.0056(6)
C8 0.0415(8) 0.0302(7) 0.0275(7) 0.0008(6) 0.0053(6) 0.0145(6)
C20 0.0343(8) 0.0300(7) 0.0371(8) -0.0038(6) 0.0039(6) -0.0077(6)
C2 0.0404(8) 0.0297(7) 0.0372(7) -0.0033(6) 0.0221(6) -0.0011(6)
C4 0.0534(9) 0.0343(8) 0.0208(6) -0.0010(5) 0.0091(6) 0.0015(7)
C3 0.0631(10) 0.0342(8) 0.0300(7) -0.0028(6) 0.0268(7) -0.0017(7)
B2 0.0189(6) 0.0213(7) 0.0218(6) -0.0015(5) 0.0050(5) 0.0020(5)
B1 0.0240(7) 0.0266(7) 0.0333(8) -0.0016(6) 0.0135(6) 0.0012(6)

loop_
_atom_type_symbol
_atom_type_description
_atom_type_scat_dispersion_real
_atom_type_scat_dispersion_imag
_atom_type_scat_source
C C 0.0030 0.0020 'International Tables Vol C Tables 4.2.6.8 and 6.1.1.4'
H H 0.0000 0.0000 'International Tables Vol C Tables 4.2.6.8 and 6.1.1.4'
B B 0.0010 0.0010 'International Tables Vol C Tables 4.2.6.8 and 6.1.1.4'
N N 0.0060 0.0030 'International Tables Vol C Tables 4.2.6.8 and 6.1.1.4'

loop_
_geom_angle_atom_site_label_1
_geom_angle_atom_site_label_2
_geom_angle_atom_site_label_3
_geom_angle
C16 N2 C19 112.67(9)
C16 N2 C17 114.91(9)
C17 N2 C19 113.72(9)
C6 N1 C7 111.84(8)
C6 N1 C9 108.40(8)
C6 N1 B2 109.88(8)
C7 N1 B2 106.96(8)
C9 N1 C7 105.86(9)
C9 N1 B2 113.89(9)
C11 C16 N2 119.29(10)
C15 C16 N2 120.76(10)
C15 C16 C11 119.95(11)
C16 C11 B2 123.81(10)
C12 C11 C16 116.44(10)
C12 C11 B2 119.74(10)
C1 C6 N1 116.71(10)
C1 C6 C5 123.33(11)
C5 C6 N1 119.81(10)
C13 C12 C11 123.29(12)
C6 C1 C2 115.83(11)
C6 C1 B1 122.64(10)
C2 C1 B1 121.47(11)
N2 C19 C20 115.08(10)
N2 C17 C18 111.95(10)
C8 C7 N1 115.63(10)
C14 C13 C12 119.07(12)
C14 C15 C16 121.49(12)
C10 C9 N1 115.46(10)
C4 C5 C6 118.99(12)
C13 C14 C15 119.63(11)
C3 C2 C1 121.80(13)
C3 C4 C5 119.38(13)
C2 C3 C4 120.65(12)
C11 B2 N1 114.59(9)

loop_
_geom_bond_atom_site_label_1
_geom_bond_atom_site_label_2
_geom_bond_distance
N2 C16 1.4360(14)
N2 C19 1.4805(15)
N2 C17 1.4674(15)
N1 C6 1.4896(14)
N1 C7 1.5260(14)
N1 C9 1.5249(15)
N1 B2 1.6295(15)
C16 C11 1.4152(16)
C16 C15 1.3978(16)
C11 C12 1.4037(16)
C11 B2 1.6123(17)
C6 C1 1.3892(16)
C6 C5 1.3933(17)
C12 C13 1.3876(17)
C1 C2 1.4055(17)
C1 B1 1.5876(19)
C19 C20 1.5237(18)
C17 C18 1.5171(18)
C7 C8 1.5058(19)
C13 C14 1.3801(19)
C15 C14 1.3859(18)
C9 C10 1.5079(18)
C5 C4 1.3853(18)
C2 C3 1.382(2)
C4 C3 1.385(2)
